data_7717291
loop_
_publ_author_name
'Kundu, Gargi'
'Pramanik, Debjit'
'Dash, Soumya Ranjan'
'Kumar, Ravi'
'Sangole, Mayur'
'Tothadi, Srinu'
'Ghosh, Aryya'
'Vanka, Kumar'
'Singh, Kirandeep'
'Sen, Sakya S.'

_publ_section_title
;
 Unprecedented C-F bond cleavage in perfluoronaphthalene during
 cobaltocene reduction.
;
_journal_issue 44
_journal_name_full 'Dalton transactions (Cambridge, England : 2003)'
_journal_page_first 17789
_journal_page_last 17793
_journal_paper_doi 10.1039/d4dt02791d
_journal_volume 53
_journal_year 2024
_chemical_formula_moiety 'C64 H76 F6 N4, 4(C H2 Cl2), 2(F3 H2)'
_chemical_formula_sum 'C68 H88 Cl8 F12 N4'
_chemical_formula_weight 1473.02
_space_group_crystal_system monoclinic
_space_group_IT_number 14
_space_group_name_Hall '-P 2ybc'
_space_group_name_H-M_alt 'P 1 21/c 1'
_atom_sites_solution_hydrogens mixed
_audit_creation_date 2023-06-14
_audit_creation_method
;
Olex2 1.5
(compiled 2021.08.20 svn.r13c46975 for OlexSys, GUI svn.r6405)
;
_audit_update_record
;
2023-06-15 deposited with the CCDC.	2024-10-21 downloaded from the CCDC.
;
_cell_angle_alpha 90
_cell_angle_beta 112.463(2)
_cell_angle_gamma 90
_cell_formula_units_Z 2
_cell_length_a 14.6927(8)
_cell_length_b 18.5978(11)
_cell_length_c 14.5593(8)
_cell_measurement_reflns_used 9832
_cell_measurement_temperature 100
_cell_measurement_theta_max 28.29
_cell_measurement_theta_min 2.65
_cell_volume 3676.5(4)
_computing_molecular_graphics 'Olex2 1.5 (Dolomanov et al., 2009)'
_computing_publication_material 'Olex2 1.5 (Dolomanov et al., 2009)'
_computing_structure_refinement 'ShelXL (Sheldrick, 2015)'
_diffrn_ambient_temperature 100
_diffrn_measured_fraction_theta_full 0.998
_diffrn_measured_fraction_theta_max 0.996
_diffrn_measurement_device_type 'Bruker D8 VENTURE Kappa Duo PHOTON II CPAD'
_diffrn_measurement_method '\f and \w scans'
_diffrn_radiation_type MoK\a
_diffrn_radiation_wavelength 0.71073
_diffrn_reflns_av_R_equivalents 0.0438
_diffrn_reflns_av_unetI/netI 0.0266
_diffrn_reflns_Laue_measured_fraction_full 0.998
_diffrn_reflns_Laue_measured_fraction_max 0.996
_diffrn_reflns_limit_h_max 19
_diffrn_reflns_limit_h_min -19
_diffrn_reflns_limit_k_max 24
_diffrn_reflns_limit_k_min -24
_diffrn_reflns_limit_l_max 19
_diffrn_reflns_limit_l_min -19
_diffrn_reflns_number 61641
_diffrn_reflns_point_group_measured_fraction_full 0.998
_diffrn_reflns_point_group_measured_fraction_max 0.996
_diffrn_reflns_theta_full 25.242
_diffrn_reflns_theta_max 28.340
_diffrn_reflns_theta_min 2.001
_diffrn_standards_number 0
_exptl_absorpt_coefficient_mu 0.378
_exptl_absorpt_correction_T_max 0.7457
_exptl_absorpt_correction_T_min 0.6799
_exptl_absorpt_correction_type multi-scan
_exptl_absorpt_process_details
'SADABS-2016/2 (Bruker,2016/2) was used for absorption correction. wR2(int) was 0.1020 before and 0.0576 after correction. The Ratio of minimum to maximum transmission is 0.9118. The \l/2 correction factor is Not present.'
_exptl_crystal_colour colourless
_exptl_crystal_colour_primary colourless
_exptl_crystal_density_diffrn 1.331
_exptl_crystal_description block
_exptl_crystal_F_000 1536
_exptl_crystal_size_max 0.16
_exptl_crystal_size_mid 0.12
_exptl_crystal_size_min 0.1
_refine_diff_density_max 1.491
_refine_diff_density_min -0.716
_refine_diff_density_rms 0.116
_refine_ls_extinction_method none
_refine_ls_goodness_of_fit_ref 1.073
_refine_ls_hydrogen_treatment mixed
_refine_ls_matrix_type full
_refine_ls_number_parameters 441
_refine_ls_number_reflns 9146
_refine_ls_number_restraints 0
_refine_ls_restrained_S_all 1.073
_refine_ls_R_factor_all 0.0759
_refine_ls_R_factor_gt 0.0652
_refine_ls_shift/su_max 0.000
_refine_ls_shift/su_mean 0.000
_refine_ls_structure_factor_coef Fsqd
_refine_ls_weighting_details 'w=1/[\s^2^(Fo^2^)+(0.0799P)^2^+5.4908P] where P=(Fo^2^+2Fc^2^)/3'
_refine_ls_weighting_scheme calc
_refine_ls_wR_factor_gt 0.1714
_refine_ls_wR_factor_ref 0.1818
_reflns_Friedel_coverage 0.000
_reflns_number_gt 7884
_reflns_number_total 9146
_reflns_threshold_expression 'I > 2\s(I)'
_cod_data_source_file d4dt02791d2.cif
_cod_data_source_block platon_pl
_cod_depositor_comments 'Adding full bibliography for 7717291--7717293.cif.'
_cod_database_code 7717291
_shelx_shelxl_version_number 2018/3
_shelx_space_group_comment
;
The symmetry employed for this shelxl refinement is uniquely defined
by the following loop, which should always be used as a source of
symmetry information in preference to the above space-group names.
They are only intended as comments.
;
_shelx_estimated_absorpt_t_max 0.963
_shelx_estimated_absorpt_t_min 0.942
_olex2_refinement_description
;
1. Others
 Sof(H32C)=Sof(H32D)=Sof(Cl1A)=1-FVAR(1)
 Sof(Cl1B)=Sof(H32A)=Sof(H32B)=FVAR(1)
2.a Ternary CH refined with riding coordinates:
 C26(H26), C29(H29), C7(H7), C10(H10)
2.b Secondary CH2 refined with riding coordinates:
 C14(H14A,H14B), C13(H13A,H13B), C33(H33A,H33B), C32(H32A,H32B), C32(H32C,H32D)
2.c Aromatic/amide H refined with riding coordinates:
 C3(H3), C22(H22), C24(H24), C23(H23), C5(H5), C8(H8)
2.d Idealised Me refined as rotating group:
 C30(H30A,H30B,H30C), C31(H31A,H31B,H31C), C27(H27A,H27B,H27C), C28(H28A,H28B,
 H28C), C11(H11A,H11B,H11C), C9(H9A,H9B,H9C), C12(H12A,H12B,H12C), C37(H37A,
 H37B,H37C)
;
_olex2_submission_special_instructions 'No special instructions were received'

loop_
_space_group_symop_operation_xyz
'x, y, z'
'-x, y+1/2, -z+1/2'
'-x, -y, -z'
'x, -y-1/2, z-1/2'

loop_
_atom_site_label
_atom_site_type_symbol
_atom_site_fract_x
_atom_site_fract_y
_atom_site_fract_z
_atom_site_U_iso_or_equiv
_atom_site_adp_type
_atom_site_occupancy
_atom_site_site_symmetry_order
_atom_site_calc_flag
_atom_site_refinement_flags_posn
_atom_site_refinement_flags_adp
_atom_site_refinement_flags_occupancy
_atom_site_disorder_assembly
_atom_site_disorder_group
F4 F 0.63445(10) 0.12376(7) 0.58610(10) 0.0252(3) Uani 1 1 d . . . . .
F6 F 0.50744(10) -0.15141(7) 0.57509(11) 0.0286(3) Uani 1 1 d . . . . .
F5 F 0.66959(10) -0.10737(8) 0.72302(11) 0.0318(3) Uani 1 1 d . . . . .
N2 N 0.75984(13) 0.08412(11) 0.79844(13) 0.0217(4) Uani 1 1 d . . . . .
N1 N 0.83346(12) -0.00358(10) 0.75070(12) 0.0179(3) Uani 1 1 d . . . . .
C30 C 0.91598(19) 0.09624(15) 0.5571(2) 0.0330(5) Uani 1 1 d . . . . .
H30A H 0.968632 0.094016 0.623372 0.050 Uiso 1 1 calc GR . . . .
H30B H 0.898675 0.146579 0.538801 0.050 Uiso 1 1 calc GR . . . .
H30C H 0.938619 0.073896 0.508659 0.050 Uiso 1 1 calc GR . . . .
C3 C 0.5385(2) 0.14502(18) 0.8416(2) 0.0382(6) Uani 1 1 d . . . . .
H3 H 0.489626 0.126739 0.863133 0.046 Uiso 1 1 calc R . . . .
C17 C 0.62347(16) -0.06263(12) 0.65187(17) 0.0223(4) Uani 1 1 d . . . . .
C35 C 0.53829(16) -0.08387(12) 0.57464(17) 0.0227(4) Uani 1 1 d . . . . .
C26 C 0.89037(18) -0.15252(13) 0.80976(17) 0.0260(5) Uani 1 1 d . . . . .
H26 H 0.861743 -0.117348 0.843289 0.031 Uiso 1 1 calc R . . . .
C1 C 0.68180(16) 0.12927(14) 0.80442(17) 0.0257(5) Uani 1 1 d . . . . .
C22 C 0.87543(17) -0.06743(14) 0.52777(17) 0.0252(5) Uani 1 1 d . . . . .
H22 H 0.873486 -0.049936 0.465744 0.030 Uiso 1 1 calc R . . . .
C2 C 0.88130(15) -0.12160(13) 0.70994(16) 0.0219(4) Uani 1 1 d . . . . .
C4 C 0.61278(17) 0.09888(15) 0.83854(18) 0.0298(5) Uani 1 1 d . . . . .
C14 C 0.91514(15) 0.02982(12) 0.83517(16) 0.0208(4) Uani 1 1 d . . . . .
H14A H 0.962660 0.054031 0.812228 0.025 Uiso 1 1 calc R . . . .
H14B H 0.950453 -0.006455 0.886108 0.025 Uiso 1 1 calc R . . . .
C29 C 0.82525(16) 0.05592(13) 0.55793(16) 0.0230(4) Uani 1 1 d . . . . .
H29 H 0.802738 0.079974 0.606975 0.028 Uiso 1 1 calc R . . . .
C21 C 0.85049(15) -0.02149(12) 0.59016(15) 0.0200(4) Uani 1 1 d . . . . .
C15 C 0.75082(15) 0.03112(12) 0.73520(15) 0.0198(4) Uani 1 1 d . . . . .
C16 C 0.65668(15) 0.00995(13) 0.65493(16) 0.0213(4) Uani 1 1 d . . . . .
C18 C 0.60258(15) 0.05699(12) 0.58310(16) 0.0211(4) Uani 1 1 d . . . . .
C31 C 0.74105(17) 0.06022(15) 0.45460(17) 0.0287(5) Uani 1 1 d . . . . .
H31A H 0.716563 0.109720 0.441839 0.043 Uiso 1 1 calc GR . . . .
H31B H 0.687419 0.028146 0.452639 0.043 Uiso 1 1 calc GR . . . .
H31C H 0.765668 0.045528 0.403666 0.043 Uiso 1 1 calc GR . . . .
C24 C 0.90625(17) -0.16412(13) 0.64433(18) 0.0259(5) Uani 1 1 d . . . . .
H24 H 0.926095 -0.212493 0.661830 0.031 Uiso 1 1 calc R . . . .
C6 C 0.68084(18) 0.20136(15) 0.77720(19) 0.0309(5) Uani 1 1 d . . . . .
C19 C 0.51530(16) 0.03619(11) 0.50148(16) 0.0198(4) Uani 1 1 d . . . . .
C13 C 0.86152(15) 0.08435(13) 0.87574(16) 0.0220(4) Uani 1 1 d . . . . .
H13A H 0.861968 0.068913 0.940986 0.026 Uiso 1 1 calc R . . . .
H13B H 0.891792 0.132627 0.882629 0.026 Uiso 1 1 calc R . . . .
C20 C 0.85306(14) -0.05033(12) 0.68067(15) 0.0184(4) Uani 1 1 d . . . . .
C23 C 0.90281(17) -0.13759(14) 0.55418(18) 0.0277(5) Uani 1 1 d . . . . .
H23 H 0.919415 -0.167922 0.510417 0.033 Uiso 1 1 calc R . . . .
C7 C 0.7583(2) 0.23449(15) 0.7439(2) 0.0346(6) Uani 1 1 d . . . . .
H7 H 0.796182 0.194347 0.729565 0.042 Uiso 1 1 calc R . . . .
C27 C 0.9991(2) -0.16413(15) 0.87556(19) 0.0343(6) Uani 1 1 d . . . . .
H27A H 1.027417 -0.199933 0.844765 0.051 Uiso 1 1 calc GR . . . .
H27B H 1.004602 -0.181254 0.941134 0.051 Uiso 1 1 calc GR . . . .
H27C H 1.034792 -0.118610 0.882875 0.051 Uiso 1 1 calc GR . . . .
C28 C 0.8356(2) -0.22428(15) 0.7986(2) 0.0368(6) Uani 1 1 d . . . . .
H28A H 0.767838 -0.218789 0.750291 0.055 Uiso 1 1 calc GR . . . .
H28B H 0.834686 -0.238631 0.862975 0.055 Uiso 1 1 calc GR . . . .
H28C H 0.869226 -0.261249 0.775251 0.055 Uiso 1 1 calc GR . . . .
C10 C 0.61601(19) 0.02243(16) 0.87379(19) 0.0339(6) Uani 1 1 d . . . . .
H10 H 0.670491 -0.003068 0.862005 0.041 Uiso 1 1 calc R . . . .
C5 C 0.6052(2) 0.24434(16) 0.7836(2) 0.0415(7) Uani 1 1 d . . . . .
H5 H 0.602285 0.293852 0.766713 0.050 Uiso 1 1 calc R . . . .
C8 C 0.5347(2) 0.21556(18) 0.8143(2) 0.0454(8) Uani 1 1 d . . . . .
H8 H 0.482900 0.245253 0.816510 0.054 Uiso 1 1 calc R . . . .
C11 C 0.5194(2) -0.01800(19) 0.8173(2) 0.0411(7) Uani 1 1 d . . . . .
H11A H 0.466952 0.001556 0.836016 0.062 Uiso 1 1 calc GR . . . .
H11B H 0.528296 -0.069201 0.834373 0.062 Uiso 1 1 calc GR . . . .
H11C H 0.501396 -0.012140 0.745643 0.062 Uiso 1 1 calc GR . . . .
C9 C 0.8306(2) 0.28003(16) 0.8280(3) 0.0428(7) Uani 1 1 d . . . . .
H9A H 0.795649 0.320869 0.841743 0.064 Uiso 1 1 calc GR . . . .
H9B H 0.883123 0.297806 0.807950 0.064 Uiso 1 1 calc GR . . . .
H9C H 0.859418 0.250504 0.887930 0.064 Uiso 1 1 calc GR . . . .
C12 C 0.7128(3) 0.27964(18) 0.6491(3) 0.0477(7) Uani 1 1 d . . . . .
H12A H 0.662560 0.251268 0.597787 0.072 Uiso 1 1 calc GR . . . .
H12B H 0.764377 0.293640 0.625378 0.072 Uiso 1 1 calc GR . . . .
H12C H 0.682526 0.322867 0.663541 0.072 Uiso 1 1 calc GR . . . .
C37 C 0.6388(2) 0.0212(2) 0.9864(2) 0.0484(8) Uani 1 1 d . . . . .
H37A H 0.700835 0.046672 1.021864 0.073 Uiso 1 1 calc GR . . . .
H37B H 0.644798 -0.028679 1.009560 0.073 Uiso 1 1 calc GR . . . .
H37C H 0.585390 0.044969 0.999393 0.073 Uiso 1 1 calc GR . . . .
Cl2 Cl 0.12897(5) 0.52231(4) 0.24849(6) 0.04342(18) Uani 1 1 d . . . . .
Cl3 Cl 0.27034(5) 0.41129(4) 0.25243(6) 0.04369(19) Uani 1 1 d . . . . .
C33 C 0.17593(19) 0.43630(16) 0.2922(2) 0.0337(6) Uani 1 1 d . . . . .
H33A H 0.201784 0.436062 0.365705 0.040 Uiso 1 1 calc R . . . .
H33B H 0.121957 0.400611 0.267827 0.040 Uiso 1 1 calc R . . . .
Cl1B Cl 0.3952(5) 0.1977(2) -0.0048(6) 0.0937(15) Uani 0.609(17) 1 d . . P A 1
Cl1 Cl 0.35891(7) 0.33403(6) 0.06917(7) 0.0569(2) Uani 1 1 d . . . . .
C32 C 0.3212(4) 0.2499(3) 0.0233(7) 0.129(3) Uani 1 1 d . . . . .
H32A H 0.301964 0.224209 0.072681 0.155 Uiso 0.609(17) 1 calc R . P A 1
H32B H 0.260675 0.255558 -0.037326 0.155 Uiso 0.609(17) 1 calc R . P A 1
H32C H 0.285320 0.228838 0.062218 0.155 Uiso 0.391(17) 1 calc R . P A 2
H32D H 0.273022 0.255364 -0.045872 0.155 Uiso 0.391(17) 1 calc R . P A 2
F2 F 0.1072(2) 0.33200(11) 0.44822(17) 0.0607(6) Uani 1 1 d . . . . .
Cl1A Cl 0.4072(4) 0.1892(5) 0.0222(6) 0.087(2) Uani 0.391(17) 1 d . . P A 2
F3 F -0.00203(14) 0.32743(9) 0.28561(15) 0.0451(4) Uani 1 1 d . . . . .
F1 F 0.14408(17) 0.44816(12) 0.50655(14) 0.0524(5) Uani 1 1 d . . . . .
H2A H 0.059(4) 0.337(2) 0.381(4) 0.072(14) Uiso 1 1 d . . . . .
H2B H 0.135(5) 0.403(4) 0.476(6) 0.14(3) Uiso 1 1 d . . . . .

loop_
_atom_site_aniso_label
_atom_site_aniso_U_11
_atom_site_aniso_U_22
_atom_site_aniso_U_33
_atom_site_aniso_U_23
_atom_site_aniso_U_13
_atom_site_aniso_U_12
F4 0.0227(6) 0.0249(7) 0.0259(7) -0.0001(5) 0.0069(5) 0.0005(5)
F6 0.0238(6) 0.0171(6) 0.0353(7) 0.0082(5) 0.0006(6) -0.0062(5)
F5 0.0248(7) 0.0321(8) 0.0322(8) 0.0075(6) 0.0038(6) -0.0026(6)
N2 0.0146(8) 0.0318(10) 0.0166(8) -0.0080(7) 0.0035(6) 0.0000(7)
N1 0.0137(7) 0.0250(9) 0.0136(7) -0.0049(7) 0.0037(6) -0.0024(6)
C30 0.0270(12) 0.0363(14) 0.0350(13) 0.0082(11) 0.0109(10) -0.0022(10)
C3 0.0266(12) 0.0536(18) 0.0377(14) -0.0186(13) 0.0158(11) 0.0002(11)
C17 0.0221(10) 0.0238(11) 0.0237(10) -0.0034(8) 0.0117(8) -0.0060(8)
C35 0.0205(10) 0.0190(10) 0.0266(11) 0.0018(8) 0.0067(8) -0.0029(8)
C26 0.0320(12) 0.0247(11) 0.0212(10) 0.0006(9) 0.0100(9) -0.0010(9)
C1 0.0188(10) 0.0356(13) 0.0209(10) -0.0125(9) 0.0057(8) 0.0008(9)
C22 0.0230(10) 0.0359(13) 0.0186(10) -0.0019(9) 0.0100(8) 0.0022(9)
C2 0.0188(9) 0.0268(11) 0.0194(10) -0.0030(8) 0.0063(8) -0.0027(8)
C4 0.0217(10) 0.0459(15) 0.0221(11) -0.0143(10) 0.0086(9) -0.0022(10)
C14 0.0152(9) 0.0260(11) 0.0172(9) -0.0047(8) 0.0017(7) -0.0013(8)
C29 0.0204(10) 0.0301(12) 0.0191(10) 0.0019(8) 0.0080(8) 0.0030(8)
C21 0.0149(9) 0.0267(11) 0.0178(9) -0.0019(8) 0.0054(7) 0.0002(8)
C15 0.0152(9) 0.0273(11) 0.0160(9) -0.0033(8) 0.0051(7) -0.0010(8)
C16 0.0156(9) 0.0293(11) 0.0194(10) -0.0063(8) 0.0069(8) -0.0023(8)
C18 0.0186(9) 0.0233(10) 0.0229(10) -0.0037(8) 0.0097(8) -0.0026(8)
C31 0.0226(10) 0.0417(14) 0.0212(10) 0.0045(10) 0.0075(9) 0.0069(10)
C24 0.0263(11) 0.0238(11) 0.0275(11) -0.0040(9) 0.0100(9) 0.0014(9)
C6 0.0264(11) 0.0344(13) 0.0286(12) -0.0124(10) 0.0068(9) 0.0007(10)
C19 0.0230(10) 0.0165(10) 0.0246(10) 0.0007(8) 0.0143(8) 0.0007(8)
C13 0.0161(9) 0.0295(11) 0.0165(9) -0.0071(8) 0.0021(7) -0.0007(8)
C20 0.0130(8) 0.0257(11) 0.0169(9) -0.0052(8) 0.0061(7) -0.0011(7)
C23 0.0271(11) 0.0341(13) 0.0244(11) -0.0092(9) 0.0125(9) 0.0027(9)
C7 0.0305(12) 0.0312(13) 0.0396(14) -0.0052(11) 0.0105(11) 0.0006(10)
C27 0.0388(14) 0.0337(13) 0.0240(11) 0.0042(10) 0.0049(10) 0.0029(11)
C28 0.0450(15) 0.0316(14) 0.0358(14) 0.0006(11) 0.0177(12) -0.0072(11)
C10 0.0266(12) 0.0507(16) 0.0262(12) -0.0052(11) 0.0120(10) -0.0023(11)
C5 0.0346(14) 0.0340(14) 0.0501(17) -0.0175(13) 0.0099(12) 0.0052(11)
C8 0.0300(13) 0.0541(19) 0.0520(17) -0.0278(15) 0.0156(12) 0.0046(12)
C11 0.0302(13) 0.0551(18) 0.0398(15) -0.0069(13) 0.0154(11) -0.0074(12)
C9 0.0366(14) 0.0310(14) 0.0556(18) -0.0129(13) 0.0116(13) -0.0026(11)
C12 0.0492(17) 0.0352(15) 0.0524(18) 0.0029(13) 0.0122(15) -0.0030(13)
C37 0.0416(16) 0.076(2) 0.0295(14) -0.0008(14) 0.0152(12) -0.0061(15)
Cl2 0.0404(4) 0.0454(4) 0.0485(4) 0.0023(3) 0.0214(3) 0.0043(3)
Cl3 0.0387(4) 0.0526(4) 0.0463(4) 0.0075(3) 0.0236(3) 0.0070(3)
C33 0.0271(12) 0.0448(15) 0.0316(12) 0.0055(11) 0.0137(10) -0.0046(11)
Cl1B 0.153(4) 0.0519(14) 0.136(3) -0.0172(17) 0.121(3) -0.0125(19)
Cl1 0.0485(4) 0.0688(6) 0.0570(5) -0.0118(4) 0.0242(4) 0.0051(4)
C32 0.050(3) 0.065(3) 0.266(10) -0.036(4) 0.054(4) -0.005(2)
F2 0.0996(18) 0.0419(11) 0.0457(11) -0.0007(9) 0.0332(12) 0.0114(11)
Cl1A 0.059(3) 0.092(4) 0.086(3) -0.027(2) 0.001(3) 0.027(2)
F3 0.0463(10) 0.0316(9) 0.0625(12) 0.0012(8) 0.0264(9) 0.0037(7)
F1 0.0770(14) 0.0516(12) 0.0379(9) -0.0060(8) 0.0325(10) -0.0068(10)

loop_
_atom_type_symbol
_atom_type_description
_atom_type_scat_dispersion_real
_atom_type_scat_dispersion_imag
_atom_type_scat_source
C C 0.0033 0.0016 'International Tables Vol C Tables 4.2.6.8 and 6.1.1.4'
H H 0.0000 0.0000 'International Tables Vol C Tables 4.2.6.8 and 6.1.1.4'
Cl Cl 0.1484 0.1585 'International Tables Vol C Tables 4.2.6.8 and 6.1.1.4'
F F 0.0171 0.0103 'International Tables Vol C Tables 4.2.6.8 and 6.1.1.4'
N N 0.0061 0.0033 'International Tables Vol C Tables 4.2.6.8 and 6.1.1.4'

loop_
_geom_angle_atom_site_label_1
_geom_angle_atom_site_label_2
_geom_angle_atom_site_label_3
_geom_angle
_geom_angle_site_symmetry_1
_geom_angle_site_symmetry_3
_geom_angle_publ_flag
C1 N2 C13 122.78(17) . . ?
C15 N2 C1 127.09(18) . . ?
C15 N2 C13 109.49(17) . . ?
C15 N1 C14 109.70(17) . . ?
C15 N1 C20 126.26(17) . . ?
C20 N1 C14 121.18(16) . . ?
H30A C30 H30B 109.5 . . ?
H30A C30 H30C 109.5 . . ?
H30B C30 H30C 109.5 . . ?
C29 C30 H30A 109.5 . . ?
C29 C30 H30B 109.5 . . ?
C29 C30 H30C 109.5 . . ?
C4 C3 H3 119.2 . . ?
C8 C3 H3 119.2 . . ?
C8 C3 C4 121.7(3) . . ?
F5 C17 C35 120.0(2) . . ?
F5 C17 C16 120.8(2) . . ?
C35 C17 C16 119.1(2) . . ?
F6 C35 C17 117.9(2) . . ?
F6 C35 C19 120.59(19) . 3_656 ?
C17 C35 C19 121.5(2) . 3_656 ?
C2 C26 H26 108.6 . . ?
C2 C26 C27 109.9(2) . . ?
C2 C26 C28 112.1(2) . . ?
C27 C26 H26 108.6 . . ?
C27 C26 C28 108.9(2) . . ?
C28 C26 H26 108.6 . . ?
C4 C1 N2 118.8(2) . . ?
C6 C1 N2 117.5(2) . . ?
C6 C1 C4 123.7(2) . . ?
C21 C22 H22 119.3 . . ?
C23 C22 H22 119.3 . . ?
C23 C22 C21 121.4(2) . . ?
C24 C2 C26 119.4(2) . . ?
C24 C2 C20 116.9(2) . . ?
C20 C2 C26 123.7(2) . . ?
C3 C4 C1 116.1(3) . . ?
C3 C4 C10 119.4(2) . . ?
C1 C4 C10 124.5(2) . . ?
N1 C14 H14A 111.2 . . ?
N1 C14 H14B 111.2 . . ?
N1 C14 C13 102.92(16) . . ?
H14A C14 H14B 109.1 . . ?
C13 C14 H14A 111.2 . . ?
C13 C14 H14B 111.2 . . ?
C30 C29 H29 108.2 . . ?
C30 C29 C31 110.05(19) . . ?
C21 C29 C30 110.87(19) . . ?
C21 C29 H29 108.2 . . ?
C21 C29 C31 111.2(2) . . ?
C31 C29 H29 108.2 . . ?
C22 C21 C29 118.3(2) . . ?
C22 C21 C20 117.1(2) . . ?
C20 C21 C29 124.53(19) . . ?
N2 C15 C16 124.23(19) . . ?
N1 C15 N2 113.97(18) . . ?
N1 C15 C16 121.77(19) . . ?
C17 C16 C15 118.7(2) . . ?
C18 C16 C17 119.3(2) . . ?
C18 C16 C15 122.0(2) . . ?
F4 C18 C16 118.84(19) . . ?
F4 C18 C19 118.41(19) . . ?
C16 C18 C19 122.7(2) . . ?
C29 C31 H31A 109.5 . . ?
C29 C31 H31B 109.5 . . ?
C29 C31 H31C 109.5 . . ?
H31A C31 H31B 109.5 . . ?
H31A C31 H31C 109.5 . . ?
H31B C31 H31C 109.5 . . ?
C2 C24 H24 119.2 . . ?
C23 C24 C2 121.6(2) . . ?
C23 C24 H24 119.2 . . ?
C1 C6 C7 123.3(2) . . ?
C1 C6 C5 116.8(3) . . ?
C5 C6 C7 119.8(3) . . ?
C35 C19 C18 122.7(2) 3_656 . ?
C35 C19 C19 120.1(3) 3_656 3_656 ?
C19 C19 C18 117.2(3) 3_656 . ?
N2 C13 C14 102.82(16) . . ?
N2 C13 H13A 111.2 . . ?
N2 C13 H13B 111.2 . . ?
C14 C13 H13A 111.2 . . ?
C14 C13 H13B 111.2 . . ?
H13A C13 H13B 109.1 . . ?
C2 C20 N1 117.85(18) . . ?
C2 C20 C21 122.79(19) . . ?
C21 C20 N1 119.17(19) . . ?
C22 C23 C24 120.2(2) . . ?
C22 C23 H23 119.9 . . ?
C24 C23 H23 119.9 . . ?
C6 C7 H7 107.9 . . ?
C6 C7 C9 110.0(2) . . ?
C6 C7 C12 112.7(2) . . ?
C9 C7 H7 107.9 . . ?
C12 C7 H7 107.9 . . ?
C12 C7 C9 110.3(3) . . ?
C26 C27 H27A 109.5 . . ?
C26 C27 H27B 109.5 . . ?
C26 C27 H27C 109.5 . . ?
H27A C27 H27B 109.5 . . ?
H27A C27 H27C 109.5 . . ?
H27B C27 H27C 109.5 . . ?
C26 C28 H28A 109.5 . . ?
C26 C28 H28B 109.5 . . ?
C26 C28 H28C 109.5 . . ?
H28A C28 H28B 109.5 . . ?
H28A C28 H28C 109.5 . . ?
H28B C28 H28C 109.5 . . ?
C4 C10 H10 108.2 . . ?
C4 C10 C11 112.2(2) . . ?
C4 C10 C37 110.0(2) . . ?
C11 C10 H10 108.2 . . ?
C11 C10 C37 110.0(2) . . ?
C37 C10 H10 108.2 . . ?
C6 C5 H5 119.6 . . ?
C8 C5 C6 120.8(3) . . ?
C8 C5 H5 119.6 . . ?
C3 C8 C5 120.8(3) . . ?
C3 C8 H8 119.6 . . ?
C5 C8 H8 119.6 . . ?
C10 C11 H11A 109.5 . . ?
C10 C11 H11B 109.5 . . ?
C10 C11 H11C 109.5 . . ?
H11A C11 H11B 109.5 . . ?
H11A C11 H11C 109.5 . . ?
H11B C11 H11C 109.5 . . ?
C7 C9 H9A 109.5 . . ?
C7 C9 H9B 109.5 . . ?
C7 C9 H9C 109.5 . . ?
H9A C9 H9B 109.5 . . ?
H9A C9 H9C 109.5 . . ?
H9B C9 H9C 109.5 . . ?
C7 C12 H12A 109.5 . . ?
C7 C12 H12B 109.5 . . ?
C7 C12 H12C 109.5 . . ?
H12A C12 H12B 109.5 . . ?
H12A C12 H12C 109.5 . . ?
H12B C12 H12C 109.5 . . ?
C10 C37 H37A 109.5 . . ?
C10 C37 H37B 109.5 . . ?
C10 C37 H37C 109.5 . . ?
H37A C37 H37B 109.5 . . ?
H37A C37 H37C 109.5 . . ?
H37B C37 H37C 109.5 . . ?
Cl2 C33 H33A 109.3 . . ?
Cl2 C33 H33B 109.3 . . ?
Cl3 C33 Cl2 111.78(14) . . ?
Cl3 C33 H33A 109.3 . . ?
Cl3 C33 H33B 109.3 . . ?
H33A C33 H33B 107.9 . . ?
Cl1B C32 Cl1 119.9(3) . . ?
Cl1B C32 H32A 107.4 . . ?
Cl1B C32 H32B 107.4 . . ?
Cl1 C32 H32A 107.4 . . ?
Cl1 C32 H32B 107.4 . . ?
Cl1 C32 H32C 107.6 . . ?
Cl1 C32 H32D 107.6 . . ?
H32A C32 H32B 106.9 . . ?
H32C C32 H32D 107.1 . . ?
Cl1A C32 Cl1 118.7(4) . . ?
Cl1A C32 H32C 107.6 . . ?
Cl1A C32 H32D 107.6 . . ?
H2A F2 H2B 102(4) . . ?

loop_
_geom_bond_atom_site_label_1
_geom_bond_atom_site_label_2
_geom_bond_distance
_geom_bond_site_symmetry_2
_geom_bond_publ_flag
F4 C18 1.322(3) . ?
F6 C35 1.336(2) . ?
F5 C17 1.299(3) . ?
N2 C1 1.450(3) . ?
N2 C15 1.320(3) . ?
N2 C13 1.488(3) . ?
N1 C14 1.487(3) . ?
N1 C15 1.316(3) . ?
N1 C20 1.450(3) . ?
C30 H30A 0.9800 . ?
C30 H30B 0.9800 . ?
C30 H30C 0.9800 . ?
C30 C29 1.533(3) . ?
C3 H3 0.9500 . ?
C3 C4 1.402(4) . ?
C3 C8 1.365(5) . ?
C17 C35 1.382(3) . ?
C17 C16 1.430(3) . ?
C35 C19 1.403(3) 3_656 ?
C26 H26 1.0000 . ?
C26 C2 1.521(3) . ?
C26 C27 1.532(4) . ?
C26 C28 1.535(4) . ?
C1 C4 1.407(3) . ?
C1 C6 1.397(4) . ?
C22 H22 0.9500 . ?
C22 C21 1.394(3) . ?
C22 C23 1.376(4) . ?
C2 C24 1.393(3) . ?
C2 C20 1.405(3) . ?
C4 C10 1.506(4) . ?
C14 H14A 0.9900 . ?
C14 H14B 0.9900 . ?
C14 C13 1.534(3) . ?
C29 H29 1.0000 . ?
C29 C21 1.516(3) . ?
C29 C31 1.542(3) . ?
C21 C20 1.410(3) . ?
C15 C16 1.483(3) . ?
C16 C18 1.362(3) . ?
C18 C19 1.429(3) . ?
C31 H31A 0.9800 . ?
C31 H31B 0.9800 . ?
C31 H31C 0.9800 . ?
C24 H24 0.9500 . ?
C24 C23 1.385(3) . ?
C6 C7 1.527(4) . ?
C6 C5 1.401(4) . ?
C19 C19 1.415(4) 3_656 ?
C13 H13A 0.9900 . ?
C13 H13B 0.9900 . ?
C23 H23 0.9500 . ?
C7 H7 1.0000 . ?
C7 C9 1.534(4) . ?
C7 C12 1.533(4) . ?
C27 H27A 0.9800 . ?
C27 H27B 0.9800 . ?
C27 H27C 0.9800 . ?
C28 H28A 0.9800 . ?
C28 H28B 0.9800 . ?
C28 H28C 0.9800 . ?
C10 H10 1.0000 . ?
C10 C11 1.538(4) . ?
C10 C37 1.543(4) . ?
C5 H5 0.9500 . ?
C5 C8 1.384(5) . ?
C8 H8 0.9500 . ?
C11 H11A 0.9800 . ?
C11 H11B 0.9800 . ?
C11 H11C 0.9800 . ?
C9 H9A 0.9800 . ?
C9 H9B 0.9800 . ?
C9 H9C 0.9800 . ?
C12 H12A 0.9800 . ?
C12 H12B 0.9800 . ?
C12 H12C 0.9800 . ?
C37 H37A 0.9800 . ?
C37 H37B 0.9800 . ?
C37 H37C 0.9800 . ?
Cl2 C33 1.762(3) . ?
Cl3 C33 1.757(3) . ?
C33 H33A 0.9900 . ?
C33 H33B 0.9900 . ?
Cl1B C32 1.623(7) . ?
Cl1 C32 1.708(5) . ?
C32 H32A 0.9900 . ?
C32 H32B 0.9900 . ?
C32 H32C 0.9900 . ?
C32 H32D 0.9900 . ?
C32 Cl1A 1.700(8) . ?
F2 H2A 0.97(5) . ?
F2 H2B 1.40(8) . ?
F3 H2A 1.34(5) . ?
F1 H2B 0.93(8) . ?

loop_
_geom_torsion_atom_site_label_1
_geom_torsion_atom_site_label_2
_geom_torsion_atom_site_label_3
_geom_torsion_atom_site_label_4
_geom_torsion
_geom_torsion_site_symmetry_1
_geom_torsion_site_symmetry_2
_geom_torsion_site_symmetry_3
_geom_torsion_site_symmetry_4
_geom_torsion_publ_flag
F4 C18 C19 C35 -0.8(3) . . . 3_656 ?
F4 C18 C19 C19 178.0(2) . . . 3_656 ?
F5 C17 C35 F6 -1.5(3) . . . . ?
F5 C17 C35 C19 177.7(2) . . . 3_656 ?
F5 C17 C16 C15 6.5(3) . . . . ?
F5 C17 C16 C18 -175.1(2) . . . . ?
N2 C1 C4 C3 -179.3(2) . . . . ?
N2 C1 C4 C10 2.6(3) . . . . ?
N2 C1 C6 C7 -1.2(3) . . . . ?
N2 C1 C6 C5 -179.8(2) . . . . ?
N2 C15 C16 C17 -123.3(2) . . . . ?
N2 C15 C16 C18 58.3(3) . . . . ?
N1 C14 C13 N2 -9.9(2) . . . . ?
N1 C15 C16 C17 54.9(3) . . . . ?
N1 C15 C16 C18 -123.4(2) . . . . ?
C30 C29 C21 C22 -67.1(3) . . . . ?
C30 C29 C21 C20 111.2(2) . . . . ?
C3 C4 C10 C11 57.0(3) . . . . ?
C3 C4 C10 C37 -65.7(3) . . . . ?
C17 C16 C18 F4 -179.35(18) . . . . ?
C17 C16 C18 C19 -2.7(3) . . . . ?
C35 C17 C16 C15 -176.9(2) . . . . ?
C35 C17 C16 C18 1.5(3) . . . . ?
C26 C2 C24 C23 -177.5(2) . . . . ?
C26 C2 C20 N1 1.3(3) . . . . ?
C26 C2 C20 C21 176.3(2) . . . . ?
C1 N2 C15 N1 -176.1(2) . . . . ?
C1 N2 C15 C16 2.3(4) . . . . ?
C1 N2 C13 C14 -179.1(2) . . . . ?
C1 C4 C10 C11 -124.9(3) . . . . ?
C1 C4 C10 C37 112.3(3) . . . . ?
C1 C6 C7 C9 -103.7(3) . . . . ?
C1 C6 C7 C12 132.7(3) . . . . ?
C1 C6 C5 C8 -0.9(4) . . . . ?
C22 C21 C20 N1 176.35(18) . . . . ?
C22 C21 C20 C2 1.4(3) . . . . ?
C2 C24 C23 C22 0.8(4) . . . . ?
C4 C3 C8 C5 -0.7(4) . . . . ?
C4 C1 C6 C7 177.7(2) . . . . ?
C4 C1 C6 C5 -0.9(4) . . . . ?
C14 N1 C15 N2 -1.9(3) . . . . ?
C14 N1 C15 C16 179.69(19) . . . . ?
C14 N1 C20 C2 78.5(3) . . . . ?
C14 N1 C20 C21 -96.7(2) . . . . ?
C29 C21 C20 N1 -2.0(3) . . . . ?
C29 C21 C20 C2 -176.94(19) . . . . ?
C21 C22 C23 C24 -0.1(4) . . . . ?
C15 N2 C1 C4 70.1(3) . . . . ?
C15 N2 C1 C6 -111.0(3) . . . . ?
C15 N2 C13 C14 9.5(2) . . . . ?
C15 N1 C14 C13 7.7(2) . . . . ?
C15 N1 C20 C2 -122.6(2) . . . . ?
C15 N1 C20 C21 62.2(3) . . . . ?
C15 C16 C18 F4 -1.0(3) . . . . ?
C15 C16 C18 C19 175.61(19) . . . . ?
C16 C17 C35 F6 -178.16(19) . . . . ?
C16 C17 C35 C19 1.0(3) . . . 3_656 ?
C16 C18 C19 C35 -177.4(2) . . . 3_656 ?
C16 C18 C19 C19 1.4(4) . . . 3_656 ?
C31 C29 C21 C22 55.7(3) . . . . ?
C31 C29 C21 C20 -126.0(2) . . . . ?
C24 C2 C20 N1 -175.75(19) . . . . ?
C24 C2 C20 C21 -0.7(3) . . . . ?
C6 C1 C4 C3 1.8(3) . . . . ?
C6 C1 C4 C10 -176.3(2) . . . . ?
C6 C5 C8 C3 1.7(5) . . . . ?
C13 N2 C1 C4 -99.7(3) . . . . ?
C13 N2 C1 C6 79.2(3) . . . . ?
C13 N2 C15 N1 -5.2(3) . . . . ?
C13 N2 C15 C16 173.2(2) . . . . ?
C20 N1 C14 C13 169.68(19) . . . . ?
C20 N1 C15 N2 -162.7(2) . . . . ?
C20 N1 C15 C16 18.8(3) . . . . ?
C20 C2 C24 C23 -0.4(3) . . . . ?
C23 C22 C21 C29 177.5(2) . . . . ?
C23 C22 C21 C20 -1.0(3) . . . . ?
C7 C6 C5 C8 -179.5(3) . . . . ?
C27 C26 C2 C24 68.3(3) . . . . ?
C27 C26 C2 C20 -108.6(2) . . . . ?
C28 C26 C2 C24 -52.9(3) . . . . ?
C28 C26 C2 C20 130.1(2) . . . . ?
C5 C6 C7 C9 74.8(3) . . . . ?
C5 C6 C7 C12 -48.7(3) . . . . ?
C8 C3 C4 C1 -1.0(4) . . . . ?
C8 C3 C4 C10 177.3(3) . . . . ?
